data_1558805
loop_
_publ_author_name
'Nagelski, Alexandra L.'
'Fataftah, Majed S.'
'Bollmeyer, Melissa M.'
'McWilliams, Sean F.'
'MacMillan, Samantha N.'
'Mercado, Brandon Q.'
'Lancaster, Kyle M.'
'Holland, Patrick L.'

_publ_section_title
;
 The influences of carbon donor ligands on biomimetic multi-iron complexes
 for N2 reduction
;
_journal_name_full 'Chemical Science'
_journal_paper_doi 10.1039/D0SC03447A
_journal_year 2020
_chemical_formula_moiety 'C48 H64 Fe2 N4 S Si, 0.5(C5 H12)'
_chemical_formula_sum 'C50.5 H70 Fe2 N4 S Si'
_chemical_formula_weight 904.95
_space_group_crystal_system monoclinic
_space_group_IT_number 14
_space_group_name_Hall '-P 2ybc'
_space_group_name_H-M_alt 'P 1 21/c 1'
_atom_sites_solution_hydrogens mixed
_atom_sites_solution_primary SHELXT
_atom_sites_solution_secondary difmap
_audit_creation_method SHELXL-2014/7
_audit_update_record
;
2020-06-15 deposited with the CCDC.	2020-07-28 downloaded from the CCDC.
;
_cell_angle_alpha 90
_cell_angle_beta 94.457(2)
_cell_angle_gamma 90
_cell_formula_units_Z 4
_cell_length_a 15.2840(3)
_cell_length_b 14.0745(3)
_cell_length_c 22.2861(4)
_cell_measurement_reflns_used 29297
_cell_measurement_temperature 93(2)
_cell_measurement_theta_max 28.5200
_cell_measurement_theta_min 3.0180
_cell_volume 4779.57(16)
_computing_cell_refinement 'CrysAlisPro 1.171.40.67a (Rigaku OD, 2019)'
_computing_data_collection 'CrysAlisPro 1.171.40.67a (Rigaku OD, 2019)'
_computing_data_reduction 'CrysAlisPro 1.171.40.67a (Rigaku OD, 2019)'
_computing_molecular_graphics 'Olex2 (Dolomanov et al., 2009)'
_computing_publication_material 'CIFTAB-2014/2 (Sheldrick, 2014)'
_computing_structure_refinement 'SHELXL-2014/7 (Sheldrick, 2014)'
_computing_structure_solution 'SHELXT-2014/5 (Sheldrick, 2014)'
_diffrn_ambient_temperature 93(2)
_diffrn_detector_area_resol_mean 5.8
_diffrn_measured_fraction_theta_full 0.998
_diffrn_measured_fraction_theta_max 0.999
_diffrn_measurement_device_type 'Dectris Pilatus 3R'
_diffrn_measurement_method \w
_diffrn_radiation_type MoK\a
_diffrn_radiation_wavelength 0.71073
_diffrn_reflns_av_R_equivalents 0.0290
_diffrn_reflns_av_unetI/netI 0.0193
_diffrn_reflns_Laue_measured_fraction_full 0.998
_diffrn_reflns_Laue_measured_fraction_max 0.999
_diffrn_reflns_limit_h_max 18
_diffrn_reflns_limit_h_min -20
_diffrn_reflns_limit_k_max 17
_diffrn_reflns_limit_k_min -18
_diffrn_reflns_limit_l_max 29
_diffrn_reflns_limit_l_min -29
_diffrn_reflns_number 84929
_diffrn_reflns_point_group_measured_fraction_full 0.998
_diffrn_reflns_point_group_measured_fraction_max 0.999
_diffrn_reflns_theta_full 25.242
_diffrn_reflns_theta_max 28.281
_diffrn_reflns_theta_min 3.036
_diffrn_source 'microfocus rotating anode'
_exptl_absorpt_coefficient_mu 0.713
_exptl_absorpt_correction_T_max 1.00000
_exptl_absorpt_correction_T_min 0.92700
_exptl_absorpt_correction_type multi-scan
_exptl_absorpt_process_details
; 
CrysAlisPro 1.171.40.67a (Rigaku Oxford Diffraction, 2019) 
Empirical absorption correction using spherical harmonics, 
 implemented in SCALE3 ABSPACK scaling algorithm. 
;
_exptl_crystal_colour Black
_exptl_crystal_density_diffrn 1.258
_exptl_crystal_description Block
_exptl_crystal_F_000 1932
_exptl_crystal_size_max 0.080
_exptl_crystal_size_mid 0.080
_exptl_crystal_size_min 0.040
_refine_diff_density_max 0.456
_refine_diff_density_min -0.380
_refine_diff_density_rms 0.057
_refine_ls_extinction_method none
_refine_ls_goodness_of_fit_ref 1.092
_refine_ls_hydrogen_treatment mixed
_refine_ls_matrix_type full
_refine_ls_number_parameters 573
_refine_ls_number_reflns 11850
_refine_ls_number_restraints 51
_refine_ls_restrained_S_all 1.096
_refine_ls_R_factor_all 0.0449
_refine_ls_R_factor_gt 0.0307
_refine_ls_shift/su_max 0.003
_refine_ls_shift/su_mean 0.000
_refine_ls_structure_factor_coef Fsqd
_refine_ls_weighting_details 'w=1/[\s^2^(Fo^2^)+(0.0363P)^2^+3.1608P] where P=(Fo^2^+2Fc^2^)/3'
_refine_ls_weighting_scheme calc
_refine_ls_wR_factor_gt 0.0785
_refine_ls_wR_factor_ref 0.0870
_reflns_Friedel_coverage 0.000
_reflns_number_gt 9521
_reflns_number_total 11850
_reflns_threshold_expression 'I > 2\s(I)'
_cod_data_source_file d0sc03447a2.cif
_cod_data_source_block 007c-20026
_cod_original_sg_symbol_H-M 'P 21/c'
_cod_original_formula_sum 'C50.50 H70 Fe2 N4 S Si'
_cod_database_code 1558805
_shelx_shelxl_version_number 2014/7
_shelx_space_group_comment
; 
The symmetry employed for this shelxl refinement is uniquely defined 
by the following loop, which should always be used as a source of 
symmetry information in preference to the above space-group names. 
They are only intended as comments. 
;
_shelx_estimated_absorpt_t_min 0.945
_shelx_estimated_absorpt_t_max 0.972

loop_
_space_group_symop_operation_xyz
'x, y, z'
'-x, y+1/2, -z+1/2'
'-x, -y, -z'
'x, -y-1/2, z-1/2'

loop_
_atom_site_label
_atom_site_type_symbol
_atom_site_fract_x
_atom_site_fract_y
_atom_site_fract_z
_atom_site_U_iso_or_equiv
_atom_site_adp_type
_atom_site_occupancy
_atom_site_site_symmetry_order
_atom_site_calc_flag
_atom_site_refinement_flags_posn
_atom_site_refinement_flags_adp
_atom_site_refinement_flags_occupancy
_atom_site_disorder_assembly
_atom_site_disorder_group
C1 C 0.33352(10) 0.53246(11) 0.67211(6) 0.0142(3) Uani 1 1 d . . . . .
H1 H 0.3191(14) 0.5994(16) 0.6673(10) 0.035(6) Uiso 1 1 d . . . . .
Si1 Si 0.45470(3) 0.51933(3) 0.68153(2) 0.01583(9) Uani 1 1 d . . . . .
C2 C 0.49844(11) 0.49873(12) 0.76174(7) 0.0218(3) Uani 1 1 d . . . . .
H2A H 0.5627 0.4967 0.7640 0.033 Uiso 1 1 calc R U . . .
H2B H 0.4760 0.4382 0.7759 0.033 Uiso 1 1 calc R U . . .
H2C H 0.4794 0.5505 0.7871 0.033 Uiso 1 1 calc R U . . .
C3 C 0.50387(11) 0.63444(12) 0.65843(8) 0.0232(3) Uani 1 1 d . . . . .
H3A H 0.4821 0.6863 0.6825 0.035 Uiso 1 1 calc R U . . .
H3B H 0.4872 0.6462 0.6157 0.035 Uiso 1 1 calc R U . . .
H3C H 0.5679 0.6310 0.6650 0.035 Uiso 1 1 calc R U . . .
C4 C 0.50223(12) 0.42620(13) 0.63349(8) 0.0264(4) Uani 1 1 d . . . . .
H4A H 0.4884 0.4417 0.5909 0.040 Uiso 1 1 calc R U . . .
H4B H 0.4771 0.3642 0.6423 0.040 Uiso 1 1 calc R U . . .
H4C H 0.5660 0.4241 0.6421 0.040 Uiso 1 1 calc R U . . .
S1 S 0.12344(2) 0.48227(3) 0.67678(2) 0.01637(8) Uani 1 1 d . . . . .
Fe1 Fe 0.24732(2) 0.50134(2) 0.73254(2) 0.01140(5) Uani 1 1 d . . . . .
Fe2 Fe 0.23105(2) 0.50103(2) 0.61542(2) 0.01217(6) Uani 1 1 d . . . . .
N11 N 0.24815(8) 0.59672(9) 0.79950(5) 0.0147(2) Uani 1 1 d . . . . .
N21 N 0.27092(8) 0.39592(9) 0.79133(5) 0.0145(2) Uani 1 1 d . . . . .
C11 C 0.30720(13) 0.66580(13) 0.89579(8) 0.0283(4) Uani 1 1 d . . . . .
H11A H 0.3610 0.7015 0.8901 0.042 Uiso 1 1 calc R U . . .
H11B H 0.3100 0.6400 0.9367 0.042 Uiso 1 1 calc R U . . .
H11C H 0.2564 0.7081 0.8896 0.042 Uiso 1 1 calc R U . . .
C21 C 0.29827(10) 0.58506(11) 0.85081(7) 0.0171(3) Uani 1 1 d . . . . .
C31 C 0.34126(10) 0.49899(11) 0.86818(7) 0.0167(3) Uani 1 1 d . . . . .
C41 C 0.31830(10) 0.40900(11) 0.84389(7) 0.0163(3) Uani 1 1 d . . . . .
C51 C 0.34678(12) 0.32328(12) 0.88162(7) 0.0250(4) Uani 1 1 d . . . . .
H51A H 0.3106 0.2684 0.8687 0.038 Uiso 1 1 calc R U . . .
H51B H 0.3397 0.3368 0.9241 0.038 Uiso 1 1 calc R U . . .
H51C H 0.4085 0.3092 0.8764 0.038 Uiso 1 1 calc R U . . .
C61 C 0.40998(12) 0.50225(13) 0.92141(8) 0.0252(4) Uani 1 1 d . . . . .
H61A H 0.4393 0.5642 0.9226 0.038 Uiso 1 1 calc R U . . .
H61B H 0.4534 0.4520 0.9171 0.038 Uiso 1 1 calc R U . . .
H61C H 0.3815 0.4926 0.9588 0.038 Uiso 1 1 calc R U . . .
C12 C 0.20219(10) 0.68552(11) 0.79081(7) 0.0167(3) Uani 1 1 d . . . . .
C22 C 0.11293(11) 0.69044(11) 0.80146(7) 0.0183(3) Uani 1 1 d . . . . .
C32 C 0.07035(11) 0.77785(12) 0.79653(7) 0.0219(3) Uani 1 1 d . . . . .
H32 H 0.0099 0.7819 0.8034 0.026 Uiso 1 1 calc R U . . .
C42 C 0.11524(12) 0.85911(12) 0.78166(8) 0.0256(4) Uani 1 1 d . . . . .
H42 H 0.0859 0.9186 0.7790 0.031 Uiso 1 1 calc R U . . .
C52 C 0.20309(12) 0.85315(12) 0.77073(8) 0.0254(4) Uani 1 1 d . . . . .
H52 H 0.2335 0.9092 0.7608 0.030 Uiso 1 1 calc R U . . .
C62 C 0.24779(11) 0.76681(12) 0.77401(7) 0.0204(3) Uani 1 1 d . . . . .
C72 C 0.06414(11) 0.60394(12) 0.82000(8) 0.0235(3) Uani 1 1 d . . . . .
H72A H 0.0594 0.5582 0.7868 0.035 Uiso 1 1 calc R U . . .
H72B H 0.0052 0.6224 0.8301 0.035 Uiso 1 1 calc R U . . .
H72C H 0.0959 0.5748 0.8552 0.035 Uiso 1 1 calc R U . . .
C82 C 0.34335(11) 0.76317(12) 0.76141(8) 0.0254(4) Uani 1 1 d . . . . .
H82A H 0.3628 0.6969 0.7610 0.038 Uiso 1 1 calc R U . . .
H82B H 0.3784 0.7980 0.7929 0.038 Uiso 1 1 calc R U . . .
H82C H 0.3508 0.7923 0.7222 0.038 Uiso 1 1 calc R U . . .
C13 C 0.23732(10) 0.30205(11) 0.77784(7) 0.0166(3) Uani 1 1 d . . . . .
C23 C 0.15546(11) 0.27657(12) 0.79743(7) 0.0198(3) Uani 1 1 d . . . . .
C43 C 0.12462(12) 0.18441(12) 0.78642(8) 0.0248(4) Uani 1 1 d . . . . .
H43 H 0.0689 0.1664 0.7988 0.030 Uiso 1 1 calc R U . . .
C53 C 0.17435(13) 0.11899(12) 0.75766(9) 0.0284(4) Uani 1 1 d . . . . .
H53 H 0.1532 0.0561 0.7510 0.034 Uiso 1 1 calc R U . . .
C63 C 0.25520(12) 0.14530(12) 0.73850(8) 0.0257(4) Uani 1 1 d . . . . .
H63 H 0.2893 0.0997 0.7193 0.031 Uiso 1 1 calc R U . . .
C73 C 0.28705(11) 0.23733(11) 0.74701(7) 0.0197(3) Uani 1 1 d . . . . .
C83 C 0.10277(12) 0.34620(13) 0.83082(8) 0.0279(4) Uani 1 1 d . . . . .
H83A H 0.1387 0.3704 0.8659 0.042 Uiso 1 1 calc R U . . .
H83B H 0.0507 0.3144 0.8442 0.042 Uiso 1 1 calc R U . . .
H83C H 0.0846 0.3992 0.8041 0.042 Uiso 1 1 calc R U . . .
C93 C 0.37232(11) 0.26666(12) 0.72339(8) 0.0243(3) Uani 1 1 d . . . . .
H93A H 0.3615 0.3171 0.6934 0.037 Uiso 1 1 calc R U . . .
H93B H 0.3989 0.2119 0.7047 0.037 Uiso 1 1 calc R U . . .
H93C H 0.4122 0.2901 0.7567 0.037 Uiso 1 1 calc R U . . .
N14 N 0.20787(8) 0.60650(9) 0.55591(5) 0.0150(2) Uani 1 1 d . . . . .
N24 N 0.22007(8) 0.40504(9) 0.54890(5) 0.0149(2) Uani 1 1 d . . . . .
C34 C 0.12468(12) 0.68262(13) 0.46991(8) 0.0254(4) Uani 1 1 d . . . . .
H34A H 0.0640 0.6978 0.4776 0.038 Uiso 1 1 calc R U . . .
H34B H 0.1281 0.6701 0.4269 0.038 Uiso 1 1 calc R U . . .
H34C H 0.1628 0.7364 0.4820 0.038 Uiso 1 1 calc R U . . .
C44 C 0.15446(10) 0.59523(12) 0.50584(7) 0.0175(3) Uani 1 1 d . . . . .
C54 C 0.12579(10) 0.50584(12) 0.48289(7) 0.0187(3) Uani 1 1 d . . . . .
C64 C 0.16525(10) 0.41796(12) 0.49967(7) 0.0177(3) Uani 1 1 d . . . . .
C74 C 0.14576(12) 0.33445(13) 0.45766(8) 0.0265(4) Uani 1 1 d . . . . .
H74A H 0.1901 0.2849 0.4660 0.040 Uiso 1 1 calc R U . . .
H74B H 0.1470 0.3557 0.4159 0.040 Uiso 1 1 calc R U . . .
H74C H 0.0876 0.3088 0.4640 0.040 Uiso 1 1 calc R U . . .
C84 C 0.05483(12) 0.50542(14) 0.43114(8) 0.0267(4) Uani 1 1 d . . . . .
H84A H 0.0159 0.5601 0.4349 0.040 Uiso 1 1 calc R U . . .
H84B H 0.0207 0.4466 0.4323 0.040 Uiso 1 1 calc R U . . .
H84C H 0.0821 0.5093 0.3929 0.040 Uiso 1 1 calc R U . . .
C15 C 0.24553(10) 0.69836(11) 0.56950(7) 0.0174(3) Uani 1 1 d . . . . .
C25 C 0.20379(11) 0.76265(12) 0.60577(7) 0.0221(3) Uani 1 1 d . . . . .
C35 C 0.24541(13) 0.84892(13) 0.62001(8) 0.0290(4) Uani 1 1 d . . . . .
H35 H 0.2179 0.8933 0.6446 0.035 Uiso 1 1 calc R U . . .
C45 C 0.32586(14) 0.87113(13) 0.59915(8) 0.0305(4) Uani 1 1 d . . . . .
H45 H 0.3538 0.9296 0.6101 0.037 Uiso 1 1 calc R U . . .
C55 C 0.36533(12) 0.80786(12) 0.56231(8) 0.0249(4) Uani 1 1 d . . . . .
H55 H 0.4202 0.8236 0.5476 0.030 Uiso 1 1 calc R U . . .
C65 C 0.32598(10) 0.72137(12) 0.54632(7) 0.0194(3) Uani 1 1 d . . . . .
C75 C 0.11447(12) 0.74171(13) 0.62701(8) 0.0282(4) Uani 1 1 d . . . . .
H75A H 0.0702 0.7453 0.5928 0.042 Uiso 1 1 calc R U . . .
H75B H 0.1008 0.7884 0.6575 0.042 Uiso 1 1 calc R U . . .
H75C H 0.1144 0.6778 0.6445 0.042 Uiso 1 1 calc R U . . .
C85 C 0.36758(11) 0.65351(13) 0.50504(8) 0.0238(3) Uani 1 1 d . . . . .
H85A H 0.3893 0.5978 0.5279 0.036 Uiso 1 1 calc R U . . .
H85B H 0.4166 0.6850 0.4873 0.036 Uiso 1 1 calc R U . . .
H85C H 0.3240 0.6335 0.4730 0.036 Uiso 1 1 calc R U . . .
C16 C 0.26682(10) 0.31660(11) 0.55571(7) 0.0166(3) Uani 1 1 d . . . . .
C26 C 0.23099(11) 0.23997(12) 0.58547(7) 0.0198(3) Uani 1 1 d . . . . .
C36 C 0.27909(12) 0.15596(13) 0.59119(8) 0.0262(4) Uani 1 1 d . . . . .
H36 H 0.2551 0.1028 0.6105 0.031 Uiso 1 1 calc R U . . .
C46 C 0.36147(12) 0.14831(13) 0.56923(8) 0.0261(4) Uani 1 1 d . . . . .
H46 H 0.3945 0.0914 0.5750 0.031 Uiso 1 1 calc R U . . .
C56 C 0.39507(11) 0.22410(12) 0.53886(8) 0.0225(3) Uani 1 1 d . . . . .
H56 H 0.4512 0.2188 0.5236 0.027 Uiso 1 1 calc R U . . .
C66 C 0.34767(11) 0.30798(12) 0.53032(7) 0.0188(3) Uani 1 1 d . . . . .
C76 C 0.14070(11) 0.24551(13) 0.60853(8) 0.0260(4) Uani 1 1 d . . . . .
H76A H 0.1422 0.2887 0.6431 0.039 Uiso 1 1 calc R U . . .
H76B H 0.1227 0.1821 0.6209 0.039 Uiso 1 1 calc R U . . .
H76C H 0.0987 0.2693 0.5765 0.039 Uiso 1 1 calc R U . . .
C86 C 0.37863(11) 0.38590(13) 0.49097(8) 0.0253(4) Uani 1 1 d . . . . .
H86A H 0.3421 0.3870 0.4528 0.038 Uiso 1 1 calc R U . . .
H86B H 0.4399 0.3744 0.4830 0.038 Uiso 1 1 calc R U . . .
H86C H 0.3741 0.4471 0.5114 0.038 Uiso 1 1 calc R U . . .
C10 C 0.1523(8) -0.0083(12) 0.4887(7) 0.086(4) Uani 0.5 1 d D U P A -1
H10A H 0.1952 0.0266 0.4667 0.129 Uiso 0.5 1 calc R U P A -1
H10B H 0.1484 -0.0740 0.4742 0.129 Uiso 0.5 1 calc R U P A -1
H10C H 0.1708 -0.0079 0.5317 0.129 Uiso 0.5 1 calc R U P A -1
C20 C 0.0682(4) 0.0364(4) 0.4790(3) 0.0658(16) Uani 0.5 1 d D U P A -1
H20A H 0.0530 0.0408 0.4351 0.079 Uiso 0.5 1 calc R U P A -1
H20B H 0.0730 0.1020 0.4949 0.079 Uiso 0.5 1 calc R U P A -1
C30 C -0.0066(6) -0.0131(10) 0.5074(6) 0.062(2) Uani 0.5 1 d D U P A -1
H30A H -0.0079 -0.0805 0.4947 0.074 Uiso 0.5 1 calc R U P A -1
H30B H 0.0055 -0.0117 0.5517 0.074 Uiso 0.5 1 calc R U P A -1
C40 C -0.0926(4) 0.0283(6) 0.4922(3) 0.077(2) Uani 0.5 1 d D U P A -1
H40A H -0.1050 0.0220 0.4481 0.092 Uiso 0.5 1 calc R U P A -1
H40B H -0.0879 0.0971 0.5010 0.092 Uiso 0.5 1 calc R U P A -1
C50 C -0.1708(6) -0.0075(11) 0.5206(5) 0.059(2) Uani 0.5 1 d D U P A -1
H50A H -0.2237 0.0227 0.5017 0.089 Uiso 0.5 1 calc R U P A -1
H50B H -0.1653 0.0076 0.5637 0.089 Uiso 0.5 1 calc R U P A -1
H50C H -0.1751 -0.0765 0.5153 0.089 Uiso 0.5 1 calc R U P A -1

loop_
_atom_site_aniso_label
_atom_site_aniso_U_11
_atom_site_aniso_U_22
_atom_site_aniso_U_33
_atom_site_aniso_U_23
_atom_site_aniso_U_13
_atom_site_aniso_U_12
C1 0.0131(7) 0.0178(7) 0.0115(6) 0.0020(5) -0.0007(5) -0.0019(5)
Si1 0.01110(19) 0.0220(2) 0.01435(19) -0.00003(16) 0.00085(15) -0.00169(15)
C2 0.0160(7) 0.0308(9) 0.0183(8) 0.0028(6) -0.0015(6) -0.0018(6)
C3 0.0176(8) 0.0284(9) 0.0237(8) 0.0025(7) 0.0033(6) -0.0050(6)
C4 0.0209(8) 0.0317(9) 0.0272(9) -0.0054(7) 0.0053(7) 0.0023(7)
S1 0.01080(16) 0.0262(2) 0.01207(16) 0.00110(14) 0.00058(12) -0.00185(14)
Fe1 0.01104(10) 0.01388(11) 0.00918(9) 0.00040(7) 0.00025(7) -0.00010(7)
Fe2 0.01056(10) 0.01684(11) 0.00902(10) 0.00081(7) 0.00016(7) -0.00060(8)
N11 0.0151(6) 0.0159(6) 0.0130(6) -0.0006(5) 0.0013(5) 0.0018(5)
N21 0.0150(6) 0.0155(6) 0.0129(6) 0.0018(5) 0.0003(5) -0.0005(5)
C11 0.0390(10) 0.0254(9) 0.0193(8) -0.0077(7) -0.0059(7) 0.0060(8)
C21 0.0166(7) 0.0213(8) 0.0135(7) -0.0028(6) 0.0019(6) -0.0004(6)
C31 0.0153(7) 0.0226(8) 0.0119(6) -0.0012(6) -0.0005(5) 0.0012(6)
C41 0.0146(7) 0.0211(8) 0.0131(7) 0.0018(6) 0.0016(5) 0.0016(6)
C51 0.0331(10) 0.0224(8) 0.0182(8) 0.0033(6) -0.0064(7) 0.0027(7)
C61 0.0237(8) 0.0290(9) 0.0213(8) -0.0039(7) -0.0087(7) 0.0018(7)
C12 0.0198(8) 0.0160(7) 0.0143(7) -0.0029(5) 0.0009(6) 0.0027(6)
C22 0.0199(8) 0.0202(8) 0.0151(7) -0.0017(6) 0.0026(6) 0.0027(6)
C32 0.0213(8) 0.0243(8) 0.0207(8) -0.0021(6) 0.0048(6) 0.0066(6)
C42 0.0314(9) 0.0184(8) 0.0275(8) -0.0013(7) 0.0046(7) 0.0074(7)
C52 0.0305(9) 0.0165(8) 0.0296(9) -0.0024(7) 0.0054(7) -0.0019(7)
C62 0.0216(8) 0.0192(8) 0.0205(8) -0.0026(6) 0.0022(6) -0.0011(6)
C72 0.0199(8) 0.0244(8) 0.0272(8) 0.0047(7) 0.0080(7) 0.0040(6)
C82 0.0211(8) 0.0210(8) 0.0346(9) -0.0023(7) 0.0048(7) -0.0040(6)
C13 0.0193(7) 0.0158(7) 0.0142(7) 0.0039(5) -0.0023(6) -0.0006(6)
C23 0.0204(8) 0.0211(8) 0.0176(7) 0.0051(6) -0.0001(6) -0.0022(6)
C43 0.0237(9) 0.0225(8) 0.0278(9) 0.0099(7) -0.0010(7) -0.0054(7)
C53 0.0321(10) 0.0156(8) 0.0365(10) 0.0051(7) -0.0042(8) -0.0036(7)
C63 0.0293(9) 0.0160(8) 0.0312(9) 0.0008(7) -0.0015(7) 0.0031(7)
C73 0.0197(8) 0.0177(8) 0.0211(7) 0.0027(6) -0.0023(6) 0.0012(6)
C83 0.0249(9) 0.0294(9) 0.0309(9) 0.0003(7) 0.0108(7) -0.0045(7)
C93 0.0224(8) 0.0224(8) 0.0286(9) -0.0018(7) 0.0040(7) 0.0021(6)
N14 0.0125(6) 0.0193(6) 0.0134(6) 0.0029(5) 0.0017(5) 0.0002(5)
N24 0.0127(6) 0.0209(6) 0.0113(5) -0.0008(5) 0.0013(5) -0.0008(5)
C34 0.0237(9) 0.0312(9) 0.0203(8) 0.0084(7) -0.0034(7) 0.0038(7)
C44 0.0119(7) 0.0277(8) 0.0133(7) 0.0048(6) 0.0031(5) 0.0026(6)
C54 0.0121(7) 0.0312(9) 0.0125(7) 0.0019(6) -0.0001(5) -0.0012(6)
C64 0.0131(7) 0.0280(8) 0.0122(7) -0.0015(6) 0.0023(5) -0.0047(6)
C74 0.0265(9) 0.0326(10) 0.0193(8) -0.0072(7) -0.0044(7) -0.0032(7)
C84 0.0192(8) 0.0401(10) 0.0196(8) 0.0033(7) -0.0064(6) -0.0025(7)
C15 0.0178(7) 0.0185(7) 0.0156(7) 0.0054(6) -0.0009(6) 0.0012(6)
C25 0.0237(8) 0.0223(8) 0.0205(8) 0.0042(6) 0.0025(6) 0.0035(6)
C35 0.0404(11) 0.0206(8) 0.0262(9) 0.0002(7) 0.0049(8) 0.0033(7)
C45 0.0410(11) 0.0195(8) 0.0306(9) 0.0043(7) 0.0003(8) -0.0062(8)
C55 0.0239(9) 0.0228(8) 0.0278(9) 0.0093(7) 0.0002(7) -0.0034(7)
C65 0.0174(8) 0.0216(8) 0.0191(7) 0.0074(6) 0.0003(6) 0.0011(6)
C75 0.0272(9) 0.0293(9) 0.0293(9) -0.0014(7) 0.0098(7) 0.0062(7)
C85 0.0175(8) 0.0270(9) 0.0275(8) 0.0051(7) 0.0068(7) -0.0008(6)
C16 0.0163(7) 0.0197(7) 0.0135(7) -0.0043(6) -0.0005(5) -0.0005(6)
C26 0.0191(8) 0.0213(8) 0.0193(7) -0.0031(6) 0.0029(6) -0.0030(6)
C36 0.0301(9) 0.0212(8) 0.0280(9) -0.0003(7) 0.0060(7) -0.0023(7)
C46 0.0275(9) 0.0218(8) 0.0292(9) -0.0038(7) 0.0026(7) 0.0043(7)
C56 0.0186(8) 0.0245(8) 0.0250(8) -0.0063(7) 0.0047(6) 0.0011(6)
C66 0.0177(7) 0.0215(8) 0.0172(7) -0.0040(6) 0.0013(6) -0.0020(6)
C76 0.0214(8) 0.0253(9) 0.0324(9) 0.0010(7) 0.0088(7) -0.0037(7)
C86 0.0206(8) 0.0298(9) 0.0265(8) 0.0003(7) 0.0090(7) 0.0003(7)
C10 0.088(6) 0.123(9) 0.047(7) 0.011(5) 0.000(5) -0.003(6)
C20 0.084(4) 0.055(3) 0.064(4) 0.005(3) 0.036(3) 0.001(3)
C30 0.066(3) 0.078(7) 0.039(6) -0.003(4) -0.008(3) 0.002(3)
C40 0.067(3) 0.112(5) 0.055(3) 0.044(4) 0.034(3) 0.035(3)
C50 0.053(4) 0.103(6) 0.020(3) -0.004(4) -0.003(3) 0.011(4)

loop_
_atom_type_symbol
_atom_type_description
_atom_type_scat_dispersion_real
_atom_type_scat_dispersion_imag
_atom_type_scat_source
C C 0.0033 0.0016 'International Tables Vol C Tables 4.2.6.8 and 6.1.1.4'
H H 0.0000 0.0000 'International Tables Vol C Tables 4.2.6.8 and 6.1.1.4'
Fe Fe 0.3463 0.8444 'International Tables Vol C Tables 4.2.6.8 and 6.1.1.4'
N N 0.0061 0.0033 'International Tables Vol C Tables 4.2.6.8 and 6.1.1.4'
S S 0.1246 0.1234 'International Tables Vol C Tables 4.2.6.8 and 6.1.1.4'
Si Si 0.0817 0.0704 'International Tables Vol C Tables 4.2.6.8 and 6.1.1.4'

loop_
_geom_angle_atom_site_label_1
_geom_angle_atom_site_label_2
_geom_angle_atom_site_label_3
_geom_angle
_geom_angle_site_symmetry_1
_geom_angle_site_symmetry_3
_geom_angle_publ_flag
Si1 C1 Fe2 141.34(9) . . ?
Si1 C1 Fe1 127.17(8) . . ?
Fe2 C1 Fe1 81.47(6) . . ?
Si1 C1 H1 108.9(13) . . ?
Fe2 C1 H1 89.1(13) . . ?
Fe1 C1 H1 97.6(13) . . ?
C1 Si1 C4 115.62(8) . . ?
C1 Si1 C3 107.49(7) . . ?
C4 Si1 C3 105.43(8) . . ?
C1 Si1 C2 113.60(7) . . ?
C4 Si1 C2 108.06(8) . . ?
C3 Si1 C2 105.88(8) . . ?
Si1 C2 H2A 109.5 . . ?
Si1 C2 H2B 109.5 . . ?
H2A C2 H2B 109.5 . . ?
Si1 C2 H2C 109.5 . . ?
H2A C2 H2C 109.5 . . ?
H2B C2 H2C 109.5 . . ?
Si1 C3 H3A 109.5 . . ?
Si1 C3 H3B 109.5 . . ?
H3A C3 H3B 109.5 . . ?
Si1 C3 H3C 109.5 . . ?
H3A C3 H3C 109.5 . . ?
H3B C3 H3C 109.5 . . ?
Si1 C4 H4A 109.5 . . ?
Si1 C4 H4B 109.5 . . ?
H4A C4 H4B 109.5 . . ?
Si1 C4 H4C 109.5 . . ?
H4A C4 H4C 109.5 . . ?
H4B C4 H4C 109.5 . . ?
Fe1 S1 Fe2 71.882(13) . . ?
N21 Fe1 C1 120.62(6) . . ?
N21 Fe1 N11 91.08(5) . . ?
C1 Fe1 N11 112.77(6) . . ?
N21 Fe1 S1 112.61(4) . . ?
C1 Fe1 S1 103.24(4) . . ?
N11 Fe1 S1 117.21(4) . . ?
C1 Fe2 N24 129.65(6) . . ?
C1 Fe2 N14 110.28(6) . . ?
N24 Fe2 N14 90.54(5) . . ?
C1 Fe2 S1 102.64(4) . . ?
N24 Fe2 S1 110.48(4) . . ?
N14 Fe2 S1 113.07(4) . . ?
C21 N11 C12 117.59(13) . . ?
C21 N11 Fe1 121.62(10) . . ?
C12 N11 Fe1 120.40(9) . . ?
C41 N21 C13 117.88(12) . . ?
C41 N21 Fe1 121.98(10) . . ?
C13 N21 Fe1 120.14(9) . . ?
C21 C11 H11A 109.5 . . ?
C21 C11 H11B 109.5 . . ?
H11A C11 H11B 109.5 . . ?
C21 C11 H11C 109.5 . . ?
H11A C11 H11C 109.5 . . ?
H11B C11 H11C 109.5 . . ?
N11 C21 C31 124.15(14) . . ?
N11 C21 C11 119.37(14) . . ?
C31 C21 C11 116.39(14) . . ?
C41 C31 C21 124.49(14) . . ?
C41 C31 C61 117.50(14) . . ?
C21 C31 C61 117.64(14) . . ?
N21 C41 C31 124.03(14) . . ?
N21 C41 C51 119.20(14) . . ?
C31 C41 C51 116.72(13) . . ?
C41 C51 H51A 109.5 . . ?
C41 C51 H51B 109.5 . . ?
H51A C51 H51B 109.5 . . ?
C41 C51 H51C 109.5 . . ?
H51A C51 H51C 109.5 . . ?
H51B C51 H51C 109.5 . . ?
C31 C61 H61A 109.5 . . ?
C31 C61 H61B 109.5 . . ?
H61A C61 H61B 109.5 . . ?
C31 C61 H61C 109.5 . . ?
H61A C61 H61C 109.5 . . ?
H61B C61 H61C 109.5 . . ?
C22 C12 C62 120.88(14) . . ?
C22 C12 N11 119.36(14) . . ?
C62 C12 N11 119.72(14) . . ?
C32 C22 C12 118.97(15) . . ?
C32 C22 C72 119.93(15) . . ?
C12 C22 C72 121.06(14) . . ?
C42 C32 C22 120.71(16) . . ?
C42 C32 H32 119.6 . . ?
C22 C32 H32 119.6 . . ?
C52 C42 C32 119.74(16) . . ?
C52 C42 H42 120.1 . . ?
C32 C42 H42 120.1 . . ?
C42 C52 C62 121.43(16) . . ?
C42 C52 H52 119.3 . . ?
C62 C52 H52 119.3 . . ?
C52 C62 C12 118.21(15) . . ?
C52 C62 C82 119.83(15) . . ?
C12 C62 C82 121.93(15) . . ?
C22 C72 H72A 109.5 . . ?
C22 C72 H72B 109.5 . . ?
H72A C72 H72B 109.5 . . ?
C22 C72 H72C 109.5 . . ?
H72A C72 H72C 109.5 . . ?
H72B C72 H72C 109.5 . . ?
C62 C82 H82A 109.5 . . ?
C62 C82 H82B 109.5 . . ?
H82A C82 H82B 109.5 . . ?
C62 C82 H82C 109.5 . . ?
H82A C82 H82C 109.5 . . ?
H82B C82 H82C 109.5 . . ?
C73 C13 C23 121.17(15) . . ?
C73 C13 N21 120.04(14) . . ?
C23 C13 N21 118.78(14) . . ?
C43 C23 C13 118.69(16) . . ?
C43 C23 C83 120.45(15) . . ?
C13 C23 C83 120.85(15) . . ?
C53 C43 C23 120.67(16) . . ?
C53 C43 H43 119.7 . . ?
C23 C43 H43 119.7 . . ?
C43 C53 C63 119.96(16) . . ?
C43 C53 H53 120.0 . . ?
C63 C53 H53 120.0 . . ?
C53 C63 C73 121.10(17) . . ?
C53 C63 H63 119.5 . . ?
C73 C63 H63 119.5 . . ?
C63 C73 C13 118.35(16) . . ?
C63 C73 C93 120.82(16) . . ?
C13 C73 C93 120.83(15) . . ?
C23 C83 H83A 109.5 . . ?
C23 C83 H83B 109.5 . . ?
H83A C83 H83B 109.5 . . ?
C23 C83 H83C 109.5 . . ?
H83A C83 H83C 109.5 . . ?
H83B C83 H83C 109.5 . . ?
C73 C93 H93A 109.5 . . ?
C73 C93 H93B 109.5 . . ?
H93A C93 H93B 109.5 . . ?
C73 C93 H93C 109.5 . . ?
H93A C93 H93C 109.5 . . ?
H93B C93 H93C 109.5 . . ?
C44 N14 C15 119.33(13) . . ?
C44 N14 Fe2 121.91(11) . . ?
C15 N14 Fe2 118.64(9) . . ?
C64 N24 C16 118.56(13) . . ?
C64 N24 Fe2 121.70(11) . . ?
C16 N24 Fe2 119.57(9) . . ?
C44 C34 H34A 109.5 . . ?
C44 C34 H34B 109.5 . . ?
H34A C34 H34B 109.5 . . ?
C44 C34 H34C 109.5 . . ?
H34A C34 H34C 109.5 . . ?
H34B C34 H34C 109.5 . . ?
N14 C44 C54 123.91(14) . . ?
N14 C44 C34 118.80(15) . . ?
C54 C44 C34 117.26(14) . . ?
C64 C54 C44 124.65(14) . . ?
C64 C54 C84 117.51(15) . . ?
C44 C54 C84 117.41(14) . . ?
N24 C64 C54 124.21(14) . . ?
N24 C64 C74 118.70(15) . . ?
C54 C64 C74 117.07(14) . . ?
C64 C74 H74A 109.5 . . ?
C64 C74 H74B 109.5 . . ?
H74A C74 H74B 109.5 . . ?
C64 C74 H74C 109.5 . . ?
H74A C74 H74C 109.5 . . ?
H74B C74 H74C 109.5 . . ?
C54 C84 H84A 109.5 . . ?
C54 C84 H84B 109.5 . . ?
H84A C84 H84B 109.5 . . ?
C54 C84 H84C 109.5 . . ?
H84A C84 H84C 109.5 . . ?
H84B C84 H84C 109.5 . . ?
C25 C15 C65 120.89(15) . . ?
C25 C15 N14 120.66(14) . . ?
C65 C15 N14 118.44(14) . . ?
C35 C25 C15 118.26(16) . . ?
C35 C25 C75 120.42(16) . . ?
C15 C25 C75 121.27(15) . . ?
C45 C35 C25 121.42(17) . . ?
C45 C35 H35 119.3 . . ?
C25 C35 H35 119.3 . . ?
C55 C45 C35 119.64(17) . . ?
C55 C45 H45 120.2 . . ?
C35 C45 H45 120.2 . . ?
C45 C55 C65 121.07(17) . . ?
C45 C55 H55 119.5 . . ?
C65 C55 H55 119.5 . . ?
C55 C65 C15 118.66(16) . . ?
C55 C65 C85 121.20(15) . . ?
C15 C65 C85 120.14(15) . . ?
C25 C75 H75A 109.5 . . ?
C25 C75 H75B 109.5 . . ?
H75A C75 H75B 109.5 . . ?
C25 C75 H75C 109.5 . . ?
H75A C75 H75C 109.5 . . ?
H75B C75 H75C 109.5 . . ?
C65 C85 H85A 109.5 . . ?
C65 C85 H85B 109.5 . . ?
H85A C85 H85B 109.5 . . ?
C65 C85 H85C 109.5 . . ?
H85A C85 H85C 109.5 . . ?
H85B C85 H85C 109.5 . . ?
C26 C16 C66 120.89(15) . . ?
C26 C16 N24 120.51(14) . . ?
C66 C16 N24 118.57(14) . . ?
C36 C26 C16 118.31(15) . . ?
C36 C26 C76 120.14(15) . . ?
C16 C26 C76 121.50(15) . . ?
C46 C36 C26 121.31(16) . . ?
C46 C36 H36 119.3 . . ?
C26 C36 H36 119.3 . . ?
C56 C46 C36 119.56(16) . . ?
C56 C46 H46 120.2 . . ?
C36 C46 H46 120.2 . . ?
C46 C56 C66 120.83(16) . . ?
C46 C56 H56 119.6 . . ?
C66 C56 H56 119.6 . . ?
C56 C66 C16 118.93(15) . . ?
C56 C66 C86 121.00(15) . . ?
C16 C66 C86 119.93(15) . . ?
C26 C76 H76A 109.5 . . ?
C26 C76 H76B 109.5 . . ?
H76A C76 H76B 109.5 . . ?
C26 C76 H76C 109.5 . . ?
H76A C76 H76C 109.5 . . ?
H76B C76 H76C 109.5 . . ?
C66 C86 H86A 109.5 . . ?
C66 C86 H86B 109.5 . . ?
H86A C86 H86B 109.5 . . ?
C66 C86 H86C 109.5 . . ?
H86A C86 H86C 109.5 . . ?
H86B C86 H86C 109.5 . . ?
C20 C10 H10A 109.5 . . ?
C20 C10 H10B 109.5 . . ?
H10A C10 H10B 109.5 . . ?
C20 C10 H10C 109.5 . . ?
H10A C10 H10C 109.5 . . ?
H10B C10 H10C 109.5 . . ?
C10 C20 C30 115.6(8) . . ?
C10 C20 H20A 108.4 . . ?
C30 C20 H20A 108.4 . . ?
C10 C20 H20B 108.4 . . ?
C30 C20 H20B 108.4 . . ?
H20A C20 H20B 107.4 . . ?
C40 C30 C20 114.6(7) . . ?
C40 C30 H30A 108.6 . . ?
C20 C30 H30A 108.6 . . ?
C40 C30 H30B 108.6 . . ?
C20 C30 H30B 108.6 . . ?
H30A C30 H30B 107.6 . . ?
C30 C40 C50 120.6(7) . . ?
C30 C40 H40A 107.2 . . ?
C50 C40 H40A 107.2 . . ?
C30 C40 H40B 107.2 . . ?
C50 C40 H40B 107.2 . . ?
H40A C40 H40B 106.8 . . ?
C40 C50 H50A 109.5 . . ?
C40 C50 H50B 109.5 . . ?
H50A C50 H50B 109.5 . . ?
C40 C50 H50C 109.5 . . ?
H50A C50 H50C 109.5 . . ?
H50B C50 H50C 109.5 . . ?

loop_
_geom_bond_atom_site_label_1
_geom_bond_atom_site_label_2
_geom_bond_distance
_geom_bond_site_symmetry_2
_geom_bond_publ_flag
C1 Si1 1.8568(16) . ?
C1 Fe2 1.9841(15) . ?
C1 Fe1 2.0043(15) . ?
C1 H1 0.97(2) . ?
Si1 C4 1.8742(18) . ?
Si1 C3 1.8747(17) . ?
Si1 C2 1.8817(16) . ?
C2 H2A 0.9800 . ?
C2 H2B 0.9800 . ?
C2 H2C 0.9800 . ?
C3 H3A 0.9800 . ?
C3 H3B 0.9800 . ?
C3 H3C 0.9800 . ?
C4 H4A 0.9800 . ?
C4 H4B 0.9800 . ?
C4 H4C 0.9800 . ?
S1 Fe1 2.1991(4) . ?
S1 Fe2 2.2348(4) . ?
Fe1 N21 1.9936(12) . ?
Fe1 N11 2.0065(13) . ?
Fe2 N24 2.0033(13) . ?
Fe2 N14 2.0037(13) . ?
N11 C21 1.3362(19) . ?
N11 C12 1.4394(19) . ?
N21 C41 1.3411(19) . ?
N21 C13 1.441(2) . ?
C11 C21 1.514(2) . ?
C11 H11A 0.9800 . ?
C11 H11B 0.9800 . ?
C11 H11C 0.9800 . ?
C21 C31 1.417(2) . ?
C31 C41 1.411(2) . ?
C31 C61 1.523(2) . ?
C41 C51 1.515(2) . ?
C51 H51A 0.9800 . ?
C51 H51B 0.9800 . ?
C51 H51C 0.9800 . ?
C61 H61A 0.9800 . ?
C61 H61B 0.9800 . ?
C61 H61C 0.9800 . ?
C12 C22 1.404(2) . ?
C12 C62 1.406(2) . ?
C22 C32 1.392(2) . ?
C22 C72 1.502(2) . ?
C32 C42 1.387(2) . ?
C32 H32 0.9500 . ?
C42 C52 1.386(3) . ?
C42 H42 0.9500 . ?
C52 C62 1.393(2) . ?
C52 H52 0.9500 . ?
C62 C82 1.509(2) . ?
C72 H72A 0.9800 . ?
C72 H72B 0.9800 . ?
C72 H72C 0.9800 . ?
C82 H82A 0.9800 . ?
C82 H82B 0.9800 . ?
C82 H82C 0.9800 . ?
C13 C73 1.400(2) . ?
C13 C23 1.403(2) . ?
C23 C43 1.395(2) . ?
C23 C83 1.502(2) . ?
C43 C53 1.383(3) . ?
C43 H43 0.9500 . ?
C53 C63 1.389(3) . ?
C53 H53 0.9500 . ?
C63 C73 1.392(2) . ?
C63 H63 0.9500 . ?
C73 C93 1.501(2) . ?
C83 H83A 0.9800 . ?
C83 H83B 0.9800 . ?
C83 H83C 0.9800 . ?
C93 H93A 0.9800 . ?
C93 H93B 0.9800 . ?
C93 H93C 0.9800 . ?
N14 C44 1.3397(19) . ?
N14 C15 1.438(2) . ?
N24 C64 1.3400(19) . ?
N24 C16 1.437(2) . ?
C34 C44 1.518(2) . ?
C34 H34A 0.9800 . ?
C34 H34B 0.9800 . ?
C34 H34C 0.9800 . ?
C44 C54 1.415(2) . ?
C54 C64 1.414(2) . ?
C54 C84 1.521(2) . ?
C64 C74 1.518(2) . ?
C74 H74A 0.9800 . ?
C74 H74B 0.9800 . ?
C74 H74C 0.9800 . ?
C84 H84A 0.9800 . ?
C84 H84B 0.9800 . ?
C84 H84C 0.9800 . ?
C15 C25 1.400(2) . ?
C15 C65 1.408(2) . ?
C25 C35 1.396(3) . ?
C25 C75 1.508(2) . ?
C35 C45 1.384(3) . ?
C35 H35 0.9500 . ?
C45 C55 1.381(3) . ?
C45 H45 0.9500 . ?
C55 C65 1.392(2) . ?
C55 H55 0.9500 . ?
C65 C85 1.501(2) . ?
C75 H75A 0.9800 . ?
C75 H75B 0.9800 . ?
C75 H75C 0.9800 . ?
C85 H85A 0.9800 . ?
C85 H85B 0.9800 . ?
C85 H85C 0.9800 . ?
C16 C26 1.400(2) . ?
C16 C66 1.404(2) . ?
C26 C36 1.393(2) . ?
C26 C76 1.512(2) . ?
C36 C46 1.390(3) . ?
C36 H36 0.9500 . ?
C46 C56 1.383(3) . ?
C46 H46 0.9500 . ?
C56 C66 1.390(2) . ?
C56 H56 0.9500 . ?
C66 C86 1.503(2) . ?
C76 H76A 0.9800 . ?
C76 H76B 0.9800 . ?
C76 H76C 0.9800 . ?
C86 H86A 0.9800 . ?
C86 H86B 0.9800 . ?
C86 H86C 0.9800 . ?
C10 C20 1.432(12) . ?
C10 H10A 0.9800 . ?
C10 H10B 0.9800 . ?
C10 H10C 0.9800 . ?
C20 C30 1.518(9) . ?
C20 H20A 0.9900 . ?
C20 H20B 0.9900 . ?
C30 C40 1.454(11) . ?
C30 H30A 0.9900 . ?
C30 H30B 0.9900 . ?
C40 C50 1.485(10) . ?
C40 H40A 0.9900 . ?
C40 H40B 0.9900 . ?
C50 H50A 0.9800 . ?
C50 H50B 0.9800 . ?
C50 H50C 0.9800 . ?

loop_
_geom_torsion_atom_site_label_1
_geom_torsion_atom_site_label_2
_geom_torsion_atom_site_label_3
_geom_torsion_atom_site_label_4
_geom_torsion
_geom_torsion_site_symmetry_1
_geom_torsion_site_symmetry_2
_geom_torsion_site_symmetry_3
_geom_torsion_site_symmetry_4
_geom_torsion_publ_flag
Fe2 C1 Si1 C4 -18.10(17) . . . . ?
Fe1 C1 Si1 C4 112.41(11) . . . . ?
Fe2 C1 Si1 C3 99.32(14) . . . . ?
Fe1 C1 Si1 C3 -130.17(10) . . . . ?
Fe2 C1 Si1 C2 -143.88(13) . . . . ?
Fe1 C1 Si1 C2 -13.37(13) . . . . ?
C12 N11 C21 C31 174.24(14) . . . . ?
Fe1 N11 C21 C31 -12.8(2) . . . . ?
C12 N11 C21 C11 -2.3(2) . . . . ?
Fe1 N11 C21 C11 170.62(12) . . . . ?
N11 C21 C31 C41 -19.0(3) . . . . ?
C11 C21 C31 C41 157.62(16) . . . . ?
N11 C21 C31 C61 168.14(15) . . . . ?
C11 C21 C31 C61 -15.2(2) . . . . ?
C13 N21 C41 C31 -167.62(14) . . . . ?
Fe1 N21 C41 C31 12.8(2) . . . . ?
C13 N21 C41 C51 9.9(2) . . . . ?
Fe1 N21 C41 C51 -169.72(11) . . . . ?
C21 C31 C41 N21 19.1(2) . . . . ?
C61 C31 C41 N21 -168.01(15) . . . . ?
C21 C31 C41 C51 -158.40(15) . . . . ?
C61 C31 C41 C51 14.5(2) . . . . ?
C21 N11 C12 C22 -100.01(17) . . . . ?
Fe1 N11 C12 C22 86.98(15) . . . . ?
C21 N11 C12 C62 77.63(18) . . . . ?
Fe1 N11 C12 C62 -95.38(15) . . . . ?
C62 C12 C22 C32 -1.5(2) . . . . ?
N11 C12 C22 C32 176.10(14) . . . . ?
C62 C12 C22 C72 -179.41(15) . . . . ?
N11 C12 C22 C72 -1.8(2) . . . . ?
C12 C22 C32 C42 -0.3(2) . . . . ?
C72 C22 C32 C42 177.57(15) . . . . ?
C22 C32 C42 C52 0.9(3) . . . . ?
C32 C42 C52 C62 0.3(3) . . . . ?
C42 C52 C62 C12 -2.1(3) . . . . ?
C42 C52 C62 C82 179.62(16) . . . . ?
C22 C12 C62 C52 2.7(2) . . . . ?
N11 C12 C62 C52 -174.88(14) . . . . ?
C22 C12 C62 C82 -179.07(15) . . . . ?
N11 C12 C62 C82 3.3(2) . . . . ?
C41 N21 C13 C73 -90.52(18) . . . . ?
Fe1 N21 C13 C73 89.06(15) . . . . ?
C41 N21 C13 C23 87.95(18) . . . . ?
Fe1 N21 C13 C23 -92.47(15) . . . . ?
C73 C13 C23 C43 1.0(2) . . . . ?
N21 C13 C23 C43 -177.48(14) . . . . ?
C73 C13 C23 C83 179.60(15) . . . . ?
N21 C13 C23 C83 1.2(2) . . . . ?
C13 C23 C43 C53 1.0(2) . . . . ?
C83 C23 C43 C53 -177.60(16) . . . . ?
C23 C43 C53 C63 -1.1(3) . . . . ?
C43 C53 C63 C73 -0.8(3) . . . . ?
C53 C63 C73 C13 2.8(3) . . . . ?
C53 C63 C73 C93 -176.84(16) . . . . ?
C23 C13 C73 C63 -2.8(2) . . . . ?
N21 C13 C73 C63 175.59(14) . . . . ?
C23 C13 C73 C93 176.78(15) . . . . ?
N21 C13 C73 C93 -4.8(2) . . . . ?
C15 N14 C44 C54 168.95(14) . . . . ?
Fe2 N14 C44 C54 -15.0(2) . . . . ?
C15 N14 C44 C34 -9.0(2) . . . . ?
Fe2 N14 C44 C34 167.09(11) . . . . ?
N14 C44 C54 C64 -16.7(2) . . . . ?
C34 C44 C54 C64 161.21(15) . . . . ?
N14 C44 C54 C84 171.09(14) . . . . ?
C34 C44 C54 C84 -11.0(2) . . . . ?
C16 N24 C64 C54 -169.94(14) . . . . ?
Fe2 N24 C64 C54 14.9(2) . . . . ?
C16 N24 C64 C74 8.0(2) . . . . ?
Fe2 N24 C64 C74 -167.18(11) . . . . ?
C44 C54 C64 N24 16.8(2) . . . . ?
C84 C54 C64 N24 -171.01(14) . . . . ?
C44 C54 C64 C74 -161.19(15) . . . . ?
C84 C54 C64 C74 11.0(2) . . . . ?
C44 N14 C15 C25 92.46(18) . . . . ?
Fe2 N14 C15 C25 -83.71(16) . . . . ?
C44 N14 C15 C65 -88.60(18) . . . . ?
Fe2 N14 C15 C65 95.23(14) . . . . ?
C65 C15 C25 C35 -2.1(2) . . . . ?
N14 C15 C25 C35 176.84(14) . . . . ?
C65 C15 C25 C75 175.40(15) . . . . ?
N14 C15 C25 C75 -5.7(2) . . . . ?
C15 C25 C35 C45 -0.1(3) . . . . ?
C75 C25 C35 C45 -177.56(17) . . . . ?
C25 C35 C45 C55 1.5(3) . . . . ?
C35 C45 C55 C65 -0.8(3) . . . . ?
C45 C55 C65 C15 -1.3(2) . . . . ?
C45 C55 C65 C85 178.44(16) . . . . ?
C25 C15 C65 C55 2.8(2) . . . . ?
N14 C15 C65 C55 -176.18(14) . . . . ?
C25 C15 C65 C85 -177.00(15) . . . . ?
N14 C15 C65 C85 4.1(2) . . . . ?
C64 N24 C16 C26 -90.53(18) . . . . ?
Fe2 N24 C16 C26 84.78(16) . . . . ?
C64 N24 C16 C66 87.56(18) . . . . ?
Fe2 N24 C16 C66 -97.14(14) . . . . ?
C66 C16 C26 C36 2.3(2) . . . . ?
N24 C16 C26 C36 -179.65(14) . . . . ?
C66 C16 C26 C76 -174.88(15) . . . . ?
N24 C16 C26 C76 3.2(2) . . . . ?
C16 C26 C36 C46 1.4(3) . . . . ?
C76 C26 C36 C46 178.61(16) . . . . ?
C26 C36 C46 C56 -2.7(3) . . . . ?
C36 C46 C56 C66 0.3(3) . . . . ?
C46 C56 C66 C16 3.2(2) . . . . ?
C46 C56 C66 C86 -172.40(16) . . . . ?
C26 C16 C66 C56 -4.6(2) . . . . ?
N24 C16 C66 C56 177.32(14) . . . . ?
C26 C16 C66 C86 171.09(15) . . . . ?
N24 C16 C66 C86 -7.0(2) . . . . ?
C10 C20 C30 C40 -174.4(11) . . . . ?
C20 C30 C40 C50 -174.9(10) . . . . ?
